data_7029784
loop_
_publ_author_name
'Yang, Jin'
'Li, Pinhua'
'Zhang, Yicheng'
'Wang, Lei'

_publ_section_title
;
 Dinuclear NHC-palladium complexes containing phosphine spacers:
 synthesis, X-ray structures and their catalytic activities towards the
 Hiyama coupling reaction.
;
_journal_issue 19
_journal_name_full 'Dalton transactions (Cambridge, England : 2003)'
_journal_page_first 7166
_journal_page_last 7175
_journal_paper_doi 10.1039/c4dt00180j
_journal_volume 43
_journal_year 2014
_chemical_formula_moiety 'C68 H72 Cl4 N4 P2 Pd2, 2(C H2 Cl2)'
_chemical_formula_sum 'C70 H76 Cl8 N4 P2 Pd2'
_chemical_formula_weight 1531.69
_chemical_name_systematic
; 
 ? 
;
_space_group_IT_number 14
_symmetry_cell_setting monoclinic
_symmetry_space_group_name_Hall '-P 2ybc'
_symmetry_space_group_name_H-M 'P 1 21/c 1'
_atom_sites_solution_hydrogens geom
_atom_sites_solution_primary direct
_atom_sites_solution_secondary difmap
_audit_creation_method SHELXL-97
_cell_angle_alpha 90.00
_cell_angle_beta 114.600(2)
_cell_angle_gamma 90.00
_cell_formula_units_Z 2
_cell_length_a 12.0625(11)
_cell_length_b 24.805(2)
_cell_length_c 13.2469(13)
_cell_measurement_reflns_used 6976
_cell_measurement_temperature 298(2)
_cell_measurement_theta_max 26.354
_cell_measurement_theta_min 2.357
_cell_volume 3603.9(6)
_computing_cell_refinement 'Bruker SMART'
_computing_data_collection 'Bruker SMART'
_computing_data_reduction 'Bruker SAINT'
_computing_molecular_graphics 'Bruker SHELXTL'
_computing_publication_material 'Bruker SHELXTL'
_computing_structure_refinement 'SHELXL-97 (Sheldrick, 2008)'
_computing_structure_solution 'SHELXS-97 (Sheldrick, 2008)'
_diffrn_ambient_temperature 298(2)
_diffrn_measured_fraction_theta_full 0.995
_diffrn_measured_fraction_theta_max 0.995
_diffrn_measurement_device_type 'CCD area detector'
_diffrn_measurement_method 'phi and omega scans'
_diffrn_radiation_monochromator graphite
_diffrn_radiation_source 'fine-focus sealed tube'
_diffrn_radiation_type MoK\a
_diffrn_radiation_wavelength 0.71073
_diffrn_reflns_av_R_equivalents 0.0424
_diffrn_reflns_av_unetI/netI 0.0485
_diffrn_reflns_limit_h_max 14
_diffrn_reflns_limit_h_min -14
_diffrn_reflns_limit_k_max 29
_diffrn_reflns_limit_k_min -29
_diffrn_reflns_limit_l_max 15
_diffrn_reflns_limit_l_min -7
_diffrn_reflns_number 17895
_diffrn_reflns_theta_full 25.00
_diffrn_reflns_theta_max 25.00
_diffrn_reflns_theta_min 2.36
_exptl_absorpt_coefficient_mu 0.882
_exptl_absorpt_correction_T_max 0.8574
_exptl_absorpt_correction_T_min 0.7083
_exptl_absorpt_correction_type multi-scan
_exptl_absorpt_process_details sadabs
_exptl_crystal_colour yellow
_exptl_crystal_density_diffrn 1.411
_exptl_crystal_density_method 'not measured'
_exptl_crystal_description bolck
_exptl_crystal_F_000 1564
_exptl_crystal_size_max 0.42
_exptl_crystal_size_mid 0.31
_exptl_crystal_size_min 0.18
_refine_diff_density_max 1.150
_refine_diff_density_min -0.884
_refine_diff_density_rms 0.083
_refine_ls_extinction_method none
_refine_ls_goodness_of_fit_ref 1.073
_refine_ls_hydrogen_treatment constr
_refine_ls_matrix_type full
_refine_ls_number_parameters 410
_refine_ls_number_reflns 6318
_refine_ls_number_restraints 0
_refine_ls_restrained_S_all 1.073
_refine_ls_R_factor_all 0.0695
_refine_ls_R_factor_gt 0.0447
_refine_ls_shift/su_max 0.001
_refine_ls_shift/su_mean 0.000
_refine_ls_structure_factor_coef Fsqd
_refine_ls_weighting_details 'calc w=1/[\s^2^(Fo^2^)+(0.0465P)^2^+8.4049P] where P=(Fo^2^+2Fc^2^)/3'
_refine_ls_weighting_scheme calc
_refine_ls_wR_factor_gt 0.1069
_refine_ls_wR_factor_ref 0.1283
_reflns_number_gt 4728
_reflns_number_total 6318
_reflns_threshold_expression >2sigma(I)
_cod_data_source_file c4dt00180j2.cif
_cod_data_source_block 1
_cod_depositor_comments
;
The following automatic conversions were performed:

'_symmetry_cell_setting' value 'Monoclinic' changed to 'monoclinic'
according to
/usr/data/users/saulius/crontab/automatic-downloads/rss-feeds/RSC/lib/dictionaries/cif_core.dic
dictionary named 'cif_core.dic' version 2.4.2 from 2011-04-26.

Automatic conversion script
Id: cif_fix_values 2281 2013-09-26 08:29:07Z andrius 

 Adding full bibliography for
 ./tmp-cod-update-bibliographies-12899/cifs/7029784.cif.
;
_cod_original_sg_symbol_H-M P2(1)/c
_cod_database_code 7029784

loop_
_symmetry_equiv_pos_as_xyz
'x, y, z'
'-x, y+1/2, -z+1/2'
'-x, -y, -z'
'x, -y-1/2, z-1/2'

loop_
_atom_site_label
_atom_site_type_symbol
_atom_site_fract_x
_atom_site_fract_y
_atom_site_fract_z
_atom_site_U_iso_or_equiv
_atom_site_adp_type
_atom_site_occupancy
_atom_site_symmetry_multiplicity
_atom_site_calc_flag
_atom_site_refinement_flags
_atom_site_disorder_assembly
_atom_site_disorder_group
Pd1 Pd 0.65612(3) 0.604698(13) 0.67775(3) 0.03332(13) Uani 1 1 d . A 1
P1 P 0.67081(11) 0.54827(5) 0.54440(10) 0.0311(3) Uani 1 1 d . A 1
Cl1 Cl 0.69690(12) 0.52883(5) 0.78791(10) 0.0472(3) Uani 1 1 d . A 1
Cl2 Cl 0.60587(17) 0.67858(6) 0.56436(13) 0.0674(4) Uani 1 1 d . A 1
N1 N 0.5710(4) 0.67825(18) 0.8210(4) 0.0521(12) Uani 1 1 d . A 1
N2 N 0.7637(4) 0.66393(19) 0.8960(4) 0.0523(12) Uani 1 1 d . A 1
C1 C 0.6602(5) 0.65206(19) 0.8054(4) 0.0419(12) Uani 1 1 d . A 1
C2 C 0.7375(6) 0.6983(3) 0.9655(5) 0.0711(19) Uani 1 1 d . A 1
H2 H 0.7934 0.7128 1.0320 0.085 Uiso 1 1 calc R A 1
C3 C 0.6194(6) 0.7068(3) 0.9203(5) 0.0720(19) Uani 1 1 d . A 1
H3 H 0.5761 0.7280 0.9494 0.086 Uiso 1 1 calc R A 1
C4 C 0.4418(5) 0.6790(2) 0.7483(5) 0.0506(14) Uani 1 1 d . A 1
C5 C 0.3714(5) 0.6353(2) 0.7492(5) 0.0546(14) Uani 1 1 d . A 1
C6 C 0.2457(6) 0.6395(3) 0.6854(5) 0.0635(17) Uani 1 1 d . A 1
H6 H 0.1963 0.6103 0.6826 0.076 Uiso 1 1 calc R A 1
C7 C 0.1927(6) 0.6853(3) 0.6266(6) 0.0670(17) Uani 1 1 d . A 1
C8 C 0.2685(6) 0.7275(3) 0.6286(6) 0.0722(18) Uani 1 1 d . A 1
H8 H 0.2342 0.7584 0.5880 0.087 Uiso 1 1 calc R A 1
C9 C 0.3930(6) 0.7253(2) 0.6885(6) 0.0621(16) Uani 1 1 d . A 1
C10 C 0.4256(6) 0.5854(3) 0.8174(6) 0.077(2) Uani 1 1 d . A 1
H10A H 0.4862 0.5705 0.7962 0.116 Uiso 1 1 calc R A 1
H10B H 0.3624 0.5592 0.8045 0.116 Uiso 1 1 calc R A 1
H10C H 0.4625 0.5947 0.8947 0.116 Uiso 1 1 calc R A 1
C11 C 0.0554(6) 0.6903(4) 0.5631(7) 0.099(3) Uani 1 1 d . A 1
H11A H 0.0334 0.6849 0.4854 0.148 Uiso 1 1 calc R A 1
H11B H 0.0300 0.7256 0.5745 0.148 Uiso 1 1 calc R A 1
H11C H 0.0159 0.6637 0.5893 0.148 Uiso 1 1 calc R A 1
C12 C 0.4717(7) 0.7729(3) 0.6897(7) 0.090(2) Uani 1 1 d . A 1
H12A H 0.4828 0.7957 0.7516 0.135 Uiso 1 1 calc R A 1
H12B H 0.4328 0.7929 0.6219 0.135 Uiso 1 1 calc R A 1
H12C H 0.5497 0.7602 0.6962 0.135 Uiso 1 1 calc R A 1
C13 C 0.8857(5) 0.6457(2) 0.9188(5) 0.0513(14) Uani 1 1 d . A 1
C14 C 0.9503(5) 0.6711(2) 0.8670(5) 0.0557(15) Uani 1 1 d . A 1
C15 C 1.0689(6) 0.6529(3) 0.8943(5) 0.0635(17) Uani 1 1 d . A 1
H15 H 1.1143 0.6690 0.8605 0.076 Uiso 1 1 calc R A 1
C16 C 1.1211(6) 0.6120(3) 0.9696(5) 0.0667(17) Uani 1 1 d . A 1
C17 C 1.0513(6) 0.5875(3) 1.0175(5) 0.0698(18) Uani 1 1 d . A 1
H17 H 1.0844 0.5590 1.0663 0.084 Uiso 1 1 calc R A 1
C18 C 0.9344(6) 0.6042(3) 0.9950(5) 0.0618(16) Uani 1 1 d . A 1
C19 C 0.8978(7) 0.7166(3) 0.7869(6) 0.083(2) Uani 1 1 d . A 1
H19A H 0.8506 0.7024 0.7141 0.124 Uiso 1 1 calc R A 1
H19B H 0.9628 0.7384 0.7853 0.124 Uiso 1 1 calc R A 1
H19C H 0.8465 0.7382 0.8099 0.124 Uiso 1 1 calc R A 1
C20 C 1.2508(6) 0.5939(4) 0.9999(7) 0.099(3) Uani 1 1 d . A 1
H20A H 1.2869 0.6163 0.9626 0.148 Uiso 1 1 calc R A 1
H20B H 1.2509 0.5571 0.9775 0.148 Uiso 1 1 calc R A 1
H20C H 1.2970 0.5969 1.0787 0.148 Uiso 1 1 calc R A 1
C21 C 0.8645(7) 0.5782(3) 1.0539(5) 0.087(2) Uani 1 1 d . A 1
H21A H 0.8927 0.5419 1.0739 0.130 Uiso 1 1 calc R A 1
H21B H 0.7791 0.5778 1.0054 0.130 Uiso 1 1 calc R A 1
H21C H 0.8772 0.5983 1.1196 0.130 Uiso 1 1 calc R A 1
C22 C 0.5652(4) 0.49116(17) 0.5133(4) 0.0337(10) Uani 1 1 d . . 1
H22A H 0.5662 0.4714 0.4504 0.040 Uiso 1 1 calc R . 1
H22B H 0.5929 0.4670 0.5765 0.040 Uiso 1 1 calc R . 1
C23 C 0.6566(4) 0.57518(19) 0.4112(4) 0.0365(11) Uani 1 1 d . A 1
C24 C 0.5768(5) 0.5548(2) 0.3090(4) 0.0480(13) Uani 1 1 d . A 1
H24 H 0.5220 0.5278 0.3059 0.058 Uiso 1 1 calc R A 1
C25 C 0.5783(6) 0.5744(3) 0.2124(5) 0.0600(16) Uani 1 1 d . A 1
H25 H 0.5267 0.5595 0.1447 0.072 Uiso 1 1 calc R A 1
C26 C 0.6550(6) 0.6156(3) 0.2151(5) 0.0627(17) Uani 1 1 d . A 1
H26 H 0.6545 0.6291 0.1495 0.075 Uiso 1 1 calc R A 1
C27 C 0.7327(6) 0.6369(2) 0.3155(5) 0.0605(16) Uani 1 1 d . A 1
H27 H 0.7853 0.6647 0.3177 0.073 Uiso 1 1 calc R A 1
C28 C 0.7333(5) 0.6173(2) 0.4128(5) 0.0472(13) Uani 1 1 d . A 1
H28 H 0.7853 0.6324 0.4803 0.057 Uiso 1 1 calc R A 1
C29 C 0.8225(4) 0.51837(18) 0.5946(4) 0.0369(11) Uani 1 1 d . A 1
C30 C 0.8463(5) 0.4743(2) 0.5426(5) 0.0545(14) Uani 1 1 d . A 1
H30 H 0.7831 0.4581 0.4830 0.065 Uiso 1 1 calc R A 1
C31 C 0.9637(6) 0.4544(3) 0.5788(6) 0.0681(18) Uani 1 1 d . A 1
H31 H 0.9789 0.4248 0.5433 0.082 Uiso 1 1 calc R A 1
C32 C 1.0572(6) 0.4777(3) 0.6661(5) 0.0634(17) Uani 1 1 d . A 1
H32 H 1.1357 0.4639 0.6904 0.076 Uiso 1 1 calc R A 1
C33 C 1.0350(5) 0.5212(3) 0.7175(5) 0.0589(15) Uani 1 1 d . A 1
H33 H 1.0991 0.5376 0.7760 0.071 Uiso 1 1 calc R A 1
C34 C 0.9178(5) 0.5411(2) 0.6833(4) 0.0472(13) Uani 1 1 d . A 1
H34 H 0.9033 0.5702 0.7205 0.057 Uiso 1 1 calc R A 1
C35 C 0.2046(5) 0.8280(2) 0.8208(4) 0.229(18) Uani 0.569(6) 1 d P B 1
H35A H 0.1333 0.8205 0.7528 0.275 Uiso 0.569(6) 1 calc PR B 1
H35B H 0.1760 0.8438 0.8726 0.275 Uiso 0.569(6) 1 calc PR B 1
Cl3 Cl 0.2896(5) 0.8762(2) 0.7910(4) 0.172(4) Uani 0.569(6) 1 d PR B 1
Cl4 Cl 0.2740(5) 0.7659(2) 0.8764(4) 0.178(3) Uani 0.569(6) 1 d PR B 1
C35' C 0.1969(7) 0.8677(2) 0.7820(5) 0.21(2) Uani 0.431(6) 1 d P B 2
H35C H 0.1721 0.9029 0.7971 0.258 Uiso 0.431(6) 1 calc PR B 2
H35D H 0.2116 0.8693 0.7155 0.258 Uiso 0.431(6) 1 calc PR B 2
Cl3' Cl 0.3190(7) 0.8425(2) 0.8933(5) 0.175(4) Uani 0.431(6) 1 d PR B 2
Cl4' Cl 0.0956(7) 0.8186(2) 0.7753(5) 0.180(4) Uani 0.431(6) 1 d PR B 2

loop_
_atom_site_aniso_label
_atom_site_aniso_U_11
_atom_site_aniso_U_22
_atom_site_aniso_U_33
_atom_site_aniso_U_23
_atom_site_aniso_U_13
_atom_site_aniso_U_12
Pd1 0.0355(2) 0.02999(19) 0.0368(2) -0.00345(15) 0.01741(16) -0.00071(15)
P1 0.0325(6) 0.0289(6) 0.0343(6) -0.0027(5) 0.0162(5) -0.0025(5)
Cl1 0.0597(8) 0.0414(7) 0.0426(7) 0.0060(5) 0.0232(6) 0.0011(6)
Cl2 0.1051(13) 0.0400(7) 0.0664(10) 0.0143(7) 0.0450(9) 0.0210(8)
N1 0.047(3) 0.050(3) 0.067(3) -0.022(2) 0.033(2) -0.003(2)
N2 0.046(3) 0.061(3) 0.054(3) -0.023(2) 0.025(2) -0.007(2)
C1 0.043(3) 0.040(3) 0.048(3) -0.010(2) 0.024(3) -0.005(2)
C2 0.063(4) 0.082(5) 0.067(4) -0.042(4) 0.026(3) -0.008(3)
C3 0.066(4) 0.078(4) 0.078(4) -0.041(4) 0.035(4) -0.001(3)
C4 0.047(3) 0.047(3) 0.067(4) -0.017(3) 0.032(3) 0.001(3)
C5 0.056(4) 0.050(3) 0.074(4) -0.012(3) 0.043(3) -0.004(3)
C6 0.057(4) 0.063(4) 0.086(5) -0.022(3) 0.044(4) -0.015(3)
C7 0.053(4) 0.074(4) 0.078(4) -0.020(4) 0.032(3) -0.003(3)
C8 0.066(4) 0.062(4) 0.095(5) 0.003(4) 0.039(4) 0.011(3)
C9 0.057(4) 0.047(3) 0.092(5) -0.008(3) 0.041(4) 0.001(3)
C10 0.076(5) 0.063(4) 0.115(6) 0.014(4) 0.062(5) 0.004(3)
C11 0.061(5) 0.122(7) 0.107(6) -0.018(5) 0.028(4) 0.004(4)
C12 0.086(5) 0.049(4) 0.145(7) 0.002(4) 0.058(5) -0.001(4)
C13 0.043(3) 0.062(4) 0.048(3) -0.021(3) 0.019(3) -0.010(3)
C14 0.052(4) 0.057(3) 0.058(4) -0.013(3) 0.023(3) -0.011(3)
C15 0.053(4) 0.080(4) 0.061(4) -0.021(3) 0.028(3) -0.015(3)
C16 0.047(4) 0.088(5) 0.055(4) -0.019(4) 0.012(3) -0.003(3)
C17 0.057(4) 0.089(5) 0.053(4) -0.004(3) 0.013(3) 0.004(3)
C18 0.052(4) 0.086(4) 0.044(3) -0.011(3) 0.017(3) -0.008(3)
C19 0.076(5) 0.065(4) 0.109(6) 0.009(4) 0.040(4) -0.008(4)
C20 0.050(4) 0.137(7) 0.097(6) -0.021(5) 0.019(4) 0.013(4)
C21 0.084(5) 0.123(6) 0.058(4) 0.016(4) 0.035(4) -0.003(5)
C22 0.038(3) 0.028(2) 0.037(3) -0.0050(19) 0.018(2) -0.0066(19)
C23 0.036(3) 0.039(3) 0.041(3) 0.003(2) 0.023(2) 0.005(2)
C24 0.045(3) 0.059(3) 0.042(3) 0.000(3) 0.020(3) -0.003(3)
C25 0.056(4) 0.081(4) 0.043(3) 0.006(3) 0.021(3) 0.011(3)
C26 0.072(4) 0.073(4) 0.058(4) 0.025(3) 0.043(3) 0.025(3)
C27 0.065(4) 0.053(3) 0.079(5) 0.019(3) 0.046(4) 0.004(3)
C28 0.052(3) 0.040(3) 0.054(3) 0.004(2) 0.027(3) -0.003(2)
C29 0.038(3) 0.036(3) 0.041(3) 0.004(2) 0.021(2) 0.002(2)
C30 0.049(3) 0.054(3) 0.058(3) -0.014(3) 0.020(3) 0.006(3)
C31 0.064(4) 0.064(4) 0.077(4) -0.009(3) 0.029(4) 0.022(3)
C32 0.048(4) 0.074(4) 0.069(4) 0.014(3) 0.025(3) 0.022(3)
C33 0.041(3) 0.072(4) 0.057(4) 0.004(3) 0.015(3) 0.002(3)
C34 0.042(3) 0.048(3) 0.051(3) -0.009(2) 0.018(3) 0.001(2)
C35 0.30(5) 0.17(3) 0.16(3) -0.04(2) 0.04(3) -0.01(3)
Cl3 0.266(10) 0.124(4) 0.099(4) -0.006(3) 0.048(5) -0.022(5)
Cl4 0.227(8) 0.164(6) 0.178(6) -0.058(5) 0.118(6) -0.091(5)
C35' 0.27(6) 0.16(4) 0.16(4) -0.03(3) 0.03(4) -0.01(4)
Cl3' 0.269(11) 0.126(6) 0.101(5) -0.006(4) 0.048(6) -0.019(6)
Cl4' 0.226(10) 0.167(7) 0.182(9) -0.059(6) 0.120(8) -0.093(7)

loop_
_atom_type_symbol
_atom_type_description
_atom_type_scat_dispersion_real
_atom_type_scat_dispersion_imag
_atom_type_scat_source
C C 0.0033 0.0016 'International Tables Vol C Tables 4.2.6.8 and 6.1.1.4'
H H 0.0000 0.0000 'International Tables Vol C Tables 4.2.6.8 and 6.1.1.4'
N N 0.0061 0.0033 'International Tables Vol C Tables 4.2.6.8 and 6.1.1.4'
P P 0.1023 0.0942 'International Tables Vol C Tables 4.2.6.8 and 6.1.1.4'
Cl Cl 0.1484 0.1585 'International Tables Vol C Tables 4.2.6.8 and 6.1.1.4'
Pd Pd -0.9988 1.0072 'International Tables Vol C Tables 4.2.6.8 and 6.1.1.4'

loop_
_geom_angle_atom_site_label_1
_geom_angle_atom_site_label_2
_geom_angle_atom_site_label_3
_geom_angle
_geom_angle_site_symmetry_1
C1 Pd1 Cl2 89.51(15) .
C1 Pd1 Cl1 91.15(15) .
Cl2 Pd1 Cl1 177.17(6) .
C1 Pd1 P1 174.33(15) .
Cl2 Pd1 P1 93.83(5) .
Cl1 Pd1 P1 85.73(4) .
C29 P1 C23 100.2(2) .
C29 P1 C22 105.4(2) .
C23 P1 C22 106.7(2) .
C29 P1 Pd1 110.53(16) .
C23 P1 Pd1 120.63(16) .
C22 P1 Pd1 111.82(15) .
C1 N1 C3 110.1(5) .
C1 N1 C4 127.7(4) .
C3 N1 C4 122.2(5) .
C1 N2 C2 110.0(5) .
C1 N2 C13 126.8(4) .
C2 N2 C13 123.2(5) .
N1 C1 N2 105.1(4) .
N1 C1 Pd1 131.3(4) .
N2 C1 Pd1 123.6(4) .
C3 C2 N2 107.5(5) .
C3 C2 H2 126.3 .
N2 C2 H2 126.3 .
C2 C3 N1 107.3(5) .
C2 C3 H3 126.3 .
N1 C3 H3 126.3 .
C5 C4 C9 122.8(5) .
C5 C4 N1 118.6(5) .
C9 C4 N1 118.3(5) .
C4 C5 C6 116.8(6) .
C4 C5 C10 122.3(6) .
C6 C5 C10 120.9(5) .
C7 C6 C5 122.5(6) .
C7 C6 H6 118.8 .
C5 C6 H6 118.8 .
C6 C7 C8 117.7(6) .
C6 C7 C11 121.7(6) .
C8 C7 C11 120.5(7) .
C9 C8 C7 122.4(6) .
C9 C8 H8 118.8 .
C7 C8 H8 118.8 .
C8 C9 C4 117.7(6) .
C8 C9 C12 120.4(6) .
C4 C9 C12 121.9(6) .
C14 C13 C18 122.8(5) .
C14 C13 N2 119.2(5) .
C18 C13 N2 118.0(5) .
C13 C14 C15 116.9(6) .
C13 C14 C19 122.3(6) .
C15 C14 C19 120.8(6) .
C16 C15 C14 122.4(6) .
C16 C15 H15 118.8 .
C14 C15 H15 118.8 .
C15 C16 C17 118.1(6) .
C15 C16 C20 121.3(7) .
C17 C16 C20 120.5(7) .
C18 C17 C16 122.1(7) .
C18 C17 H17 118.9 .
C16 C17 H17 118.9 .
C17 C18 C13 117.7(6) .
C17 C18 C21 120.1(6) .
C13 C18 C21 122.2(6) .
C22 C22 P1 112.5(4) 3_666
C22 C22 H22A 109.1 3_666
P1 C22 H22A 109.1 .
C22 C22 H22B 109.1 3_666
P1 C22 H22B 109.1 .
H22A C22 H22B 107.8 .
C24 C23 C28 118.4(5) .
C24 C23 P1 123.8(4) .
C28 C23 P1 117.7(4) .
C25 C24 C23 120.4(5) .
C25 C24 H24 119.8 .
C23 C24 H24 119.8 .
C26 C25 C24 120.6(6) .
C26 C25 H25 119.7 .
C24 C25 H25 119.7 .
C25 C26 C27 119.6(5) .
C25 C26 H26 120.2 .
C27 C26 H26 120.2 .
C26 C27 C28 120.5(6) .
C26 C27 H27 119.8 .
C28 C27 H27 119.8 .
C27 C28 C23 120.5(5) .
C27 C28 H28 119.8 .
C23 C28 H28 119.8 .
C34 C29 C30 118.4(5) .
C34 C29 P1 119.9(4) .
C30 C29 P1 121.6(4) .
C31 C30 C29 120.2(5) .
C31 C30 H30 119.9 .
C29 C30 H30 119.9 .
C32 C31 C30 120.6(6) .
C32 C31 H31 119.7 .
C30 C31 H31 119.7 .
C33 C32 C31 119.7(6) .
C33 C32 H32 120.2 .
C31 C32 H32 120.2 .
C32 C33 C34 120.4(6) .
C32 C33 H33 119.8 .
C34 C33 H33 119.8 .
C29 C34 C33 120.6(5) .
C29 C34 H34 119.7 .
C33 C34 H34 119.7 .
Cl3 C35 Cl4 118.6 .
Cl3 C35 H35A 107.7 .
Cl4 C35 H35A 107.7 .
Cl3 C35 H35B 107.7 .
Cl4 C35 H35B 107.7 .
H35A C35 H35B 107.1 .
Cl4' C35' Cl3' 97.2 .
Cl4' C35' H35C 112.3 .
Cl3' C35' H35C 112.3 .
Cl4' C35' H35D 112.3 .
Cl3' C35' H35D 112.3 .
H35C C35' H35D 109.9 .

loop_
_geom_bond_atom_site_label_1
_geom_bond_atom_site_label_2
_geom_bond_distance
_geom_bond_site_symmetry_2
Pd1 C1 2.043(5) .
Pd1 Cl2 2.2857(14) .
Pd1 Cl1 2.3055(12) .
Pd1 P1 2.3177(12) .
P1 C29 1.824(5) .
P1 C23 1.827(5) .
P1 C22 1.833(4) .
N1 C1 1.344(6) .
N1 C3 1.391(7) .
N1 C4 1.452(7) .
N2 C1 1.355(6) .
N2 C2 1.385(7) .
N2 C13 1.446(7) .
C2 C3 1.312(8) .
C2 H2 0.9300 .
C3 H3 0.9300 .
C4 C5 1.380(7) .
C4 C9 1.380(8) .
C5 C6 1.399(8) .
C5 C10 1.512(8) .
C6 C7 1.373(9) .
C6 H6 0.9300 .
C7 C8 1.384(9) .
C7 C11 1.519(9) .
C8 C9 1.377(9) .
C8 H8 0.9300 .
C9 C12 1.511(9) .
C10 H10A 0.9600 .
C10 H10B 0.9600 .
C10 H10C 0.9600 .
C11 H11A 0.9600 .
C11 H11B 0.9600 .
C11 H11C 0.9600 .
C12 H12A 0.9600 .
C12 H12B 0.9600 .
C12 H12C 0.9600 .
C13 C14 1.386(8) .
C13 C18 1.389(8) .
C14 C15 1.397(8) .
C14 C19 1.498(9) .
C15 C16 1.378(9) .
C15 H15 0.9300 .
C16 C17 1.387(9) .
C16 C20 1.512(9) .
C17 C18 1.378(9) .
C17 H17 0.9300 .
C18 C21 1.511(9) .
C19 H19A 0.9600 .
C19 H19B 0.9600 .
C19 H19C 0.9600 .
C20 H20A 0.9600 .
C20 H20B 0.9600 .
C20 H20C 0.9600 .
C21 H21A 0.9600 .
C21 H21B 0.9600 .
C21 H21C 0.9600 .
C22 C22 1.527(9) 3_666
C22 H22A 0.9700 .
C22 H22B 0.9700 .
C23 C24 1.388(7) .
C23 C28 1.389(7) .
C24 C25 1.375(7) .
C24 H24 0.9300 .
C25 C26 1.370(9) .
C25 H25 0.9300 .
C26 C27 1.374(9) .
C26 H26 0.9300 .
C27 C28 1.375(8) .
C27 H27 0.9300 .
C28 H28 0.9300 .
C29 C34 1.376(7) .
C29 C30 1.384(7) .
C30 C31 1.383(8) .
C30 H30 0.9300 .
C31 C32 1.362(8) .
C31 H31 0.9300 .
C32 C33 1.359(8) .
C32 H32 0.9300 .
C33 C34 1.385(7) .
C33 H33 0.9300 .
C34 H34 0.9300 .
C35 Cl3 1.7238 .
C35 Cl4 1.7616 .
C35 H35A 0.9700 .
C35 H35B 0.9700 .
C35' Cl4' 1.7022 .
C35' Cl3' 1.7114 .
C35' H35C 0.9700 .
C35' H35D 0.9700 .
